data_4102635
loop_
_publ_author_name
'Matthew D. Millard'
'Curtis E. Moore'
'Arnold L. Rheingold'
'Joshua S. Figueroa'

_publ_section_title
;
 Four-Coordinate Iridium(I) Monohydrides: Reversible Dinitrogen Binding,
 Bond Activations, and Deprotonations
;
_journal_name_full 'Journal of the American Chemical Society'
_journal_page_first 8921
_journal_page_last 8923
_journal_paper_doi 10.1021/ja1037808
_journal_volume 132
_journal_year 2010
_chemical_formula_sum 'C36 H69 Cl Ir O0.5 P2'
_chemical_formula_weight 799.50
_chemical_name_common H2IrCl(P(CH2Ad)(i-Pr)2)2
_chemical_name_systematic
; 
 ? 
;
_space_group_IT_number 2
_symmetry_cell_setting triclinic
_symmetry_space_group_name_Hall '-P 1'
_symmetry_space_group_name_H-M 'P -1'
_atom_sites_solution_hydrogens geom
_atom_sites_solution_primary direct
_atom_sites_solution_secondary difmap
_audit_creation_method SHELXL-97
_cell_angle_alpha 97.399(2)
_cell_angle_beta 95.803(2)
_cell_angle_gamma 92.354(2)
_cell_formula_units_Z 2
_cell_length_a 10.3140(16)
_cell_length_b 12.6360(19)
_cell_length_c 13.910(2)
_cell_measurement_reflns_used 6508
_cell_measurement_temperature 100(2)
_cell_measurement_theta_max 25.40
_cell_measurement_theta_min 1.48
_cell_volume 1785.9(5)
_computing_cell_refinement 'Bruker SAINT'
_computing_data_collection 'Bruker APEX2'
_computing_data_reduction 'Bruker SAINT'
_computing_molecular_graphics 'Bruker SHELXTL'
_computing_publication_material 'Bruker SHELXTL'
_computing_structure_refinement 'SHELXL-97 (Sheldrick, 2008)'
_computing_structure_solution 'SHELXS-97 (Sheldrick, 2008)'
_diffrn_ambient_temperature 100(2)
_diffrn_measured_fraction_theta_full 0.994
_diffrn_measured_fraction_theta_max 0.988
_diffrn_measurement_device_type 'Bruker APEX CCD'
_diffrn_measurement_method '\f and \w scans'
_diffrn_radiation_monochromator graphite
_diffrn_radiation_source 'fine-focus sealed tube'
_diffrn_radiation_type MoK\a
_diffrn_radiation_wavelength 0.71073
_diffrn_reflns_av_R_equivalents 0.0520
_diffrn_reflns_av_sigmaI/netI 0.0514
_diffrn_reflns_limit_h_max 12
_diffrn_reflns_limit_h_min -12
_diffrn_reflns_limit_k_max 15
_diffrn_reflns_limit_k_min -15
_diffrn_reflns_limit_l_max 16
_diffrn_reflns_limit_l_min -16
_diffrn_reflns_number 28573
_diffrn_reflns_theta_full 25.00
_diffrn_reflns_theta_max 25.40
_diffrn_reflns_theta_min 1.63
_exptl_absorpt_coefficient_mu 3.928
_exptl_absorpt_correction_T_max 0.5903
_exptl_absorpt_correction_T_min 0.4926
_exptl_absorpt_correction_type multi-scan
_exptl_absorpt_process_details SADABS
_exptl_crystal_colour Yellow
_exptl_crystal_density_diffrn 1.487
_exptl_crystal_density_method 'not measured'
_exptl_crystal_description Block
_exptl_crystal_F_000 826
_exptl_crystal_size_max 0.21
_exptl_crystal_size_mid 0.18
_exptl_crystal_size_min 0.15
_platon_squeeze_details
;  
 One void was found containing a disordered Diethyl ether molecule. 
 Its formula was added to the formula for the unit-cell and its 
 electron density removed.
;
_refine_diff_density_max 0.917
_refine_diff_density_min -0.494
_refine_diff_density_rms 0.115
_refine_ls_extinction_method none
_refine_ls_goodness_of_fit_ref 1.004
_refine_ls_hydrogen_treatment mixed
_refine_ls_matrix_type full
_refine_ls_number_parameters 359
_refine_ls_number_reflns 6507
_refine_ls_number_restraints 2
_refine_ls_restrained_S_all 1.004
_refine_ls_R_factor_all 0.0379
_refine_ls_R_factor_gt 0.0295
_refine_ls_shift/su_max 0.001
_refine_ls_shift/su_mean 0.000
_refine_ls_structure_factor_coef Fsqd
_refine_ls_weighting_details 'calc w=1/[\s^2^(Fo^2^)+(0.0265P)^2^+0.0000P] where P=(Fo^2^+2Fc^2^)/3'
_refine_ls_weighting_scheme calc
_refine_ls_wR_factor_gt 0.0562
_refine_ls_wR_factor_ref 0.0584
_reflns_number_gt 5653
_reflns_number_total 6507
_reflns_threshold_expression >2sigma(I)
_cod_data_source_file ja1037808_si_002_02.cif
_cod_data_source_block JFig39
_cod_original_formula_sum 'C36 H69 Cl Ir O0.50 P2'
_cod_database_code 4102635

loop_
_symmetry_equiv_pos_as_xyz
'x, y, z'
'-x, -y, -z'

loop_
_atom_site_label
_atom_site_type_symbol
_atom_site_fract_x
_atom_site_fract_y
_atom_site_fract_z
_atom_site_U_iso_or_equiv
_atom_site_adp_type
_atom_site_occupancy
_atom_site_symmetry_multiplicity
_atom_site_calc_flag
_atom_site_refinement_flags
Ir1 Ir 0.578934(14) 0.163927(12) 0.256130(11) 0.01621(6) Uani 1 1 d D
Cl1 Cl 0.56002(8) 0.15668(7) 0.07892(6) 0.0148(2) Uani 1 1 d .
P1 P 0.47396(9) 0.32103(8) 0.27965(7) 0.0163(2) Uani 1 1 d .
P2 P 0.69173(9) 0.01029(8) 0.24873(8) 0.0173(2) Uani 1 1 d .
C1 C 0.5741(3) 0.4483(3) 0.2882(3) 0.0190(9) Uani 1 1 d .
H1A H 0.5119 0.5058 0.2871 0.023 Uiso 1 1 calc R
H1B H 0.6232 0.4590 0.3540 0.023 Uiso 1 1 calc R
C2 C 0.6727(3) 0.4704(3) 0.2169(3) 0.0150(8) Uani 1 1 d .
C3 C 0.7243(4) 0.5876(3) 0.2463(3) 0.0214(9) Uani 1 1 d .
H3A H 0.6507 0.6352 0.2414 0.026 Uiso 1 1 calc R
H3B H 0.7641 0.5976 0.3148 0.026 Uiso 1 1 calc R
C4 C 0.8257(4) 0.6178(3) 0.1802(3) 0.0231(9) Uani 1 1 d .
H4 H 0.8573 0.6941 0.2002 0.028 Uiso 1 1 calc R
C5 C 0.7632(4) 0.6035(3) 0.0740(3) 0.0272(10) Uani 1 1 d .
H5A H 0.6891 0.6504 0.0676 0.033 Uiso 1 1 calc R
H5B H 0.8281 0.6236 0.0307 0.033 Uiso 1 1 calc R
C6 C 0.7155(4) 0.4874(3) 0.0444(3) 0.0240(10) Uani 1 1 d .
H6 H 0.6751 0.4777 -0.0248 0.029 Uiso 1 1 calc R
C7 C 0.6132(3) 0.4571(3) 0.1105(3) 0.0182(9) Uani 1 1 d .
H7A H 0.5384 0.5033 0.1040 0.022 Uiso 1 1 calc R
H7B H 0.5805 0.3820 0.0900 0.022 Uiso 1 1 calc R
C8 C 0.7900(3) 0.3997(3) 0.2255(3) 0.0195(9) Uani 1 1 d .
H8A H 0.8303 0.4088 0.2940 0.023 Uiso 1 1 calc R
H8B H 0.7599 0.3237 0.2070 0.023 Uiso 1 1 calc R
C9 C 0.8908(3) 0.4293(3) 0.1596(3) 0.0220(9) Uani 1 1 d .
H9 H 0.9656 0.3819 0.1657 0.026 Uiso 1 1 calc R
C10 C 0.8293(4) 0.4145(3) 0.0538(3) 0.0243(10) Uani 1 1 d .
H10A H 0.7977 0.3391 0.0338 0.029 Uiso 1 1 calc R
H10B H 0.8953 0.4325 0.0106 0.029 Uiso 1 1 calc R
C11 C 0.9409(4) 0.5462(3) 0.1892(3) 0.0242(10) Uani 1 1 d .
H11A H 0.9827 0.5562 0.2573 0.029 Uiso 1 1 calc R
H11B H 1.0067 0.5652 0.1463 0.029 Uiso 1 1 calc R
C12 C 0.3370(3) 0.3385(3) 0.1870(3) 0.0167(9) Uani 1 1 d .
H12 H 0.3787 0.3526 0.1277 0.020 Uiso 1 1 calc R
C13 C 0.2558(4) 0.4337(3) 0.2112(3) 0.0273(10) Uani 1 1 d .
H13A H 0.1939 0.4414 0.1546 0.041 Uiso 1 1 calc R
H13B H 0.3132 0.4986 0.2280 0.041 Uiso 1 1 calc R
H13C H 0.2077 0.4226 0.2666 0.041 Uiso 1 1 calc R
C14 C 0.2491(4) 0.2358(3) 0.1553(3) 0.0228(9) Uani 1 1 d .
H14A H 0.2032 0.2187 0.2101 0.034 Uiso 1 1 calc R
H14B H 0.3030 0.1766 0.1347 0.034 Uiso 1 1 calc R
H14C H 0.1853 0.2467 0.1008 0.034 Uiso 1 1 calc R
C15 C 0.4057(4) 0.3471(3) 0.3983(3) 0.0242(10) Uani 1 1 d .
H15 H 0.3695 0.4196 0.4022 0.029 Uiso 1 1 calc R
C16 C 0.5099(4) 0.3489(3) 0.4853(3) 0.0330(11) Uani 1 1 d .
H16A H 0.4702 0.3659 0.5461 0.050 Uiso 1 1 calc R
H16B H 0.5791 0.4033 0.4816 0.050 Uiso 1 1 calc R
H16C H 0.5472 0.2787 0.4838 0.050 Uiso 1 1 calc R
C17 C 0.2943(4) 0.2674(4) 0.4088(3) 0.0380(12) Uani 1 1 d .
H17A H 0.3245 0.1946 0.3993 0.057 Uiso 1 1 calc R
H17B H 0.2210 0.2740 0.3597 0.057 Uiso 1 1 calc R
H17C H 0.2659 0.2824 0.4741 0.057 Uiso 1 1 calc R
C18 C 0.5897(3) -0.1097(3) 0.1943(3) 0.0168(9) Uani 1 1 d .
H18A H 0.5834 -0.1114 0.1226 0.020 Uiso 1 1 calc R
H18B H 0.6376 -0.1726 0.2100 0.020 Uiso 1 1 calc R
C19 C 0.4499(3) -0.1257(3) 0.2219(3) 0.0159(8) Uani 1 1 d .
C20 C 0.3940(4) -0.2347(3) 0.1682(3) 0.0200(9) Uani 1 1 d .
H20A H 0.3973 -0.2359 0.0972 0.024 Uiso 1 1 calc R
H20B H 0.4480 -0.2920 0.1899 0.024 Uiso 1 1 calc R
C21 C 0.2534(4) -0.2556(3) 0.1885(3) 0.0242(10) Uani 1 1 d .
H21 H 0.2192 -0.3267 0.1529 0.029 Uiso 1 1 calc R
C22 C 0.2489(4) -0.2559(3) 0.2976(3) 0.0286(10) Uani 1 1 d .
H22A H 0.3017 -0.3135 0.3200 0.034 Uiso 1 1 calc R
H22B H 0.1578 -0.2697 0.3112 0.034 Uiso 1 1 calc R
C23 C 0.3026(4) -0.1481(3) 0.3524(3) 0.0233(9) Uani 1 1 d .
H23 H 0.2996 -0.1486 0.4240 0.028 Uiso 1 1 calc R
C24 C 0.4434(3) -0.1260(3) 0.3322(3) 0.0203(9) Uani 1 1 d .
H24A H 0.4987 -0.1816 0.3555 0.024 Uiso 1 1 calc R
H24B H 0.4772 -0.0559 0.3680 0.024 Uiso 1 1 calc R
C25 C 0.3626(4) -0.0400(3) 0.1882(3) 0.0222(9) Uani 1 1 d .
H25A H 0.3650 -0.0390 0.1174 0.027 Uiso 1 1 calc R
H25B H 0.3961 0.0309 0.2224 0.027 Uiso 1 1 calc R
C26 C 0.2212(4) -0.0608(3) 0.2090(3) 0.0261(10) Uani 1 1 d .
H26 H 0.1664 -0.0033 0.1867 0.031 Uiso 1 1 calc R
C27 C 0.2184(4) -0.0609(3) 0.3184(3) 0.0289(11) Uani 1 1 d .
H27A H 0.2518 0.0095 0.3536 0.035 Uiso 1 1 calc R
H27B H 0.1275 -0.0738 0.3328 0.035 Uiso 1 1 calc R
C28 C 0.1693(4) -0.1687(3) 0.1541(3) 0.0316(11) Uani 1 1 d .
H28A H 0.0777 -0.1829 0.1663 0.038 Uiso 1 1 calc R
H28B H 0.1716 -0.1683 0.0831 0.038 Uiso 1 1 calc R
C29 C 0.8368(4) 0.0043(3) 0.1792(3) 0.0236(10) Uani 1 1 d .
H29 H 0.9040 -0.0339 0.2163 0.028 Uiso 1 1 calc R
C30 C 0.8129(4) -0.0565(3) 0.0770(3) 0.0318(11) Uani 1 1 d .
H30A H 0.7443 -0.0234 0.0390 0.048 Uiso 1 1 calc R
H30B H 0.7854 -0.1309 0.0806 0.048 Uiso 1 1 calc R
H30C H 0.8935 -0.0544 0.0454 0.048 Uiso 1 1 calc R
C31 C 0.8965(4) 0.1161(3) 0.1740(3) 0.0276(10) Uani 1 1 d .
H31A H 0.9791 0.1100 0.1450 0.041 Uiso 1 1 calc R
H31B H 0.9127 0.1555 0.2399 0.041 Uiso 1 1 calc R
H31C H 0.8360 0.1545 0.1338 0.041 Uiso 1 1 calc R
C32 C 0.7631(4) -0.0172(3) 0.3718(3) 0.0228(9) Uani 1 1 d .
H32 H 0.6919 -0.0093 0.4156 0.027 Uiso 1 1 calc R
C33 C 0.8116(4) -0.1289(3) 0.3754(3) 0.0300(10) Uani 1 1 d .
H33A H 0.8762 -0.1424 0.3289 0.045 Uiso 1 1 calc R
H33B H 0.7379 -0.1817 0.3584 0.045 Uiso 1 1 calc R
H33C H 0.8519 -0.1344 0.4413 0.045 Uiso 1 1 calc R
C34 C 0.8707(4) 0.0669(3) 0.4141(3) 0.0294(10) Uani 1 1 d .
H34A H 0.8984 0.0577 0.4819 0.044 Uiso 1 1 calc R
H34B H 0.8378 0.1383 0.4119 0.044 Uiso 1 1 calc R
H34C H 0.9452 0.0589 0.3758 0.044 Uiso 1 1 calc R
H1IR H 0.689(2) 0.223(2) 0.329(2) 0.027(11) Uiso 1 1 d D
H2IR H 0.547(3) 0.140(3) 0.3572(13) 0.033(11) Uiso 1 1 d D

loop_
_atom_site_aniso_label
_atom_site_aniso_U_11
_atom_site_aniso_U_22
_atom_site_aniso_U_33
_atom_site_aniso_U_23
_atom_site_aniso_U_13
_atom_site_aniso_U_12
Ir1 0.01544(8) 0.01693(9) 0.01589(9) 0.00036(6) 0.00154(6) 0.00258(6)
Cl1 0.0210(5) 0.0138(5) 0.0097(5) 0.0013(4) 0.0028(4) -0.0003(4)
P1 0.0166(5) 0.0157(5) 0.0168(6) 0.0017(4) 0.0030(4) 0.0016(4)
P2 0.0143(5) 0.0155(6) 0.0221(6) 0.0007(5) 0.0033(4) 0.0010(4)
C1 0.018(2) 0.019(2) 0.020(2) 0.0009(18) 0.0036(17) 0.0006(17)
C2 0.0138(19) 0.016(2) 0.016(2) 0.0027(17) 0.0026(15) 0.0005(16)
C3 0.021(2) 0.018(2) 0.025(2) 0.0025(19) 0.0007(17) 0.0027(17)
C4 0.024(2) 0.015(2) 0.029(3) 0.0040(19) 0.0017(18) -0.0053(17)
C5 0.024(2) 0.027(2) 0.034(3) 0.013(2) 0.0053(19) -0.0008(18)
C6 0.022(2) 0.030(2) 0.019(2) 0.009(2) -0.0022(17) -0.0028(18)
C7 0.016(2) 0.018(2) 0.021(2) 0.0061(18) -0.0014(16) -0.0009(16)
C8 0.017(2) 0.019(2) 0.023(2) 0.0092(18) 0.0008(17) 0.0012(16)
C9 0.012(2) 0.024(2) 0.030(3) 0.004(2) 0.0049(17) 0.0007(17)
C10 0.020(2) 0.024(2) 0.028(3) -0.0037(19) 0.0074(18) -0.0060(17)
C11 0.019(2) 0.029(2) 0.024(2) 0.001(2) 0.0013(17) -0.0035(18)
C12 0.019(2) 0.013(2) 0.019(2) 0.0050(17) 0.0050(16) 0.0020(16)
C13 0.017(2) 0.022(2) 0.040(3) -0.001(2) 0.0001(19) 0.0004(17)
C14 0.023(2) 0.021(2) 0.025(2) 0.0059(19) 0.0006(18) -0.0005(17)
C15 0.033(2) 0.022(2) 0.019(2) 0.0020(19) 0.0089(18) 0.0061(19)
C16 0.050(3) 0.028(3) 0.022(3) -0.001(2) 0.011(2) 0.008(2)
C17 0.042(3) 0.039(3) 0.036(3) 0.004(2) 0.023(2) -0.001(2)
C18 0.019(2) 0.015(2) 0.017(2) 0.0013(17) 0.0034(16) -0.0012(16)
C19 0.0156(19) 0.012(2) 0.021(2) 0.0040(17) 0.0049(16) 0.0011(15)
C20 0.024(2) 0.014(2) 0.022(2) 0.0019(18) 0.0002(17) 0.0019(17)
C21 0.021(2) 0.020(2) 0.029(3) -0.0033(19) -0.0003(18) -0.0059(17)
C22 0.025(2) 0.025(2) 0.036(3) 0.006(2) 0.006(2) -0.0049(19)
C23 0.024(2) 0.026(2) 0.021(2) 0.0042(19) 0.0083(18) -0.0013(18)
C24 0.019(2) 0.018(2) 0.025(2) 0.0038(18) 0.0044(17) 0.0011(17)
C25 0.025(2) 0.016(2) 0.025(2) 0.0020(18) 0.0032(18) 0.0023(17)
C26 0.020(2) 0.029(3) 0.032(3) 0.010(2) 0.0029(18) 0.0097(18)
C27 0.019(2) 0.025(2) 0.042(3) -0.004(2) 0.0103(19) -0.0018(18)
C28 0.017(2) 0.041(3) 0.035(3) 0.001(2) -0.0007(19) -0.0029(19)
C29 0.018(2) 0.022(2) 0.033(3) 0.005(2) 0.0101(18) 0.0022(17)
C30 0.035(3) 0.033(3) 0.028(3) -0.001(2) 0.011(2) -0.005(2)
C31 0.020(2) 0.023(2) 0.041(3) 0.004(2) 0.0100(19) -0.0007(18)
C32 0.021(2) 0.017(2) 0.028(3) -0.0018(19) 0.0003(18) 0.0027(17)
C33 0.028(2) 0.027(3) 0.035(3) 0.008(2) 0.002(2) 0.0019(19)
C34 0.027(2) 0.031(3) 0.029(3) 0.001(2) -0.0033(19) 0.0075(19)

loop_
_atom_type_symbol
_atom_type_description
_atom_type_scat_dispersion_real
_atom_type_scat_dispersion_imag
_atom_type_scat_source
C C 0.0033 0.0016 'International Tables Vol C Tables 4.2.6.8 and 6.1.1.4'
H H 0.0000 0.0000 'International Tables Vol C Tables 4.2.6.8 and 6.1.1.4'
O O 0.0106 0.0060 'International Tables Vol C Tables 4.2.6.8 and 6.1.1.4'
P P 0.1023 0.0942 'International Tables Vol C Tables 4.2.6.8 and 6.1.1.4'
Cl Cl 0.1484 0.1585 'International Tables Vol C Tables 4.2.6.8 and 6.1.1.4'
Ir Ir -1.4442 7.9887 'International Tables Vol C Tables 4.2.6.8 and 6.1.1.4'

loop_
_geom_angle_atom_site_label_1
_geom_angle_atom_site_label_2
_geom_angle_atom_site_label_3
_geom_angle
P2 Ir1 P1 174.31(4)
P2 Ir1 Cl1 91.39(3)
P1 Ir1 Cl1 94.03(3)
P2 Ir1 H1IR 90.4(13)
P1 Ir1 H1IR 85.0(13)
Cl1 Ir1 H1IR 126.2(14)
P2 Ir1 H2IR 86.1(13)
P1 Ir1 H2IR 89.4(14)
Cl1 Ir1 H2IR 159.0(14)
H1IR Ir1 H2IR 74.7(19)
C12 P1 C15 104.86(18)
C12 P1 C1 102.70(17)
C15 P1 C1 97.98(18)
C12 P1 Ir1 116.40(12)
C15 P1 Ir1 114.88(14)
C1 P1 Ir1 117.56(12)
C18 P2 C29 103.87(17)
C18 P2 C32 106.41(18)
C29 P2 C32 101.88(18)
C18 P2 Ir1 112.98(12)
C29 P2 Ir1 117.81(13)
C32 P2 Ir1 112.64(12)
C2 C1 P1 124.0(3)
C2 C1 H1A 106.3
P1 C1 H1A 106.3
C2 C1 H1B 106.3
P1 C1 H1B 106.3
H1A C1 H1B 106.4
C7 C2 C1 113.5(3)
C7 C2 C8 109.0(3)
C1 C2 C8 111.8(3)
C7 C2 C3 108.3(3)
C1 C2 C3 106.4(3)
C8 C2 C3 107.6(3)
C4 C3 C2 110.7(3)
C4 C3 H3A 109.5
C2 C3 H3A 109.5
C4 C3 H3B 109.5
C2 C3 H3B 109.5
H3A C3 H3B 108.1
C11 C4 C3 109.7(3)
C11 C4 C5 109.6(3)
C3 C4 C5 109.4(3)
C11 C4 H4 109.4
C3 C4 H4 109.4
C5 C4 H4 109.4
C6 C5 C4 109.0(3)
C6 C5 H5A 109.9
C4 C5 H5A 109.9
C6 C5 H5B 109.9
C4 C5 H5B 109.9
H5A C5 H5B 108.3
C5 C6 C10 110.2(3)
C5 C6 C7 109.7(3)
C10 C6 C7 109.1(3)
C5 C6 H6 109.3
C10 C6 H6 109.3
C7 C6 H6 109.3
C2 C7 C6 110.4(3)
C2 C7 H7A 109.6
C6 C7 H7A 109.6
C2 C7 H7B 109.6
C6 C7 H7B 109.6
H7A C7 H7B 108.1
C9 C8 C2 110.6(3)
C9 C8 H8A 109.5
C2 C8 H8A 109.5
C9 C8 H8B 109.5
C2 C8 H8B 109.5
H8A C8 H8B 108.1
C8 C9 C10 109.7(3)
C8 C9 C11 110.1(3)
C10 C9 C11 109.3(3)
C8 C9 H9 109.2
C10 C9 H9 109.2
C11 C9 H9 109.2
C9 C10 C6 109.2(3)
C9 C10 H10A 109.8
C6 C10 H10A 109.8
C9 C10 H10B 109.8
C6 C10 H10B 109.8
H10A C10 H10B 108.3
C4 C11 C9 108.8(3)
C4 C11 H11A 109.9
C9 C11 H11A 109.9
C4 C11 H11B 109.9
C9 C11 H11B 109.9
H11A C11 H11B 108.3
C13 C12 C14 110.9(3)
C13 C12 P1 115.8(3)
C14 C12 P1 112.9(3)
C13 C12 H12 105.4
C14 C12 H12 105.4
P1 C12 H12 105.4
C12 C13 H13A 109.5
C12 C13 H13B 109.5
H13A C13 H13B 109.5
C12 C13 H13C 109.5
H13A C13 H13C 109.5
H13B C13 H13C 109.5
C12 C14 H14A 109.5
C12 C14 H14B 109.5
H14A C14 H14B 109.5
C12 C14 H14C 109.5
H14A C14 H14C 109.5
H14B C14 H14C 109.5
C17 C15 C16 108.8(4)
C17 C15 P1 113.1(3)
C16 C15 P1 112.4(3)
C17 C15 H15 107.4
C16 C15 H15 107.4
P1 C15 H15 107.4
C15 C16 H16A 109.5
C15 C16 H16B 109.5
H16A C16 H16B 109.5
C15 C16 H16C 109.5
H16A C16 H16C 109.5
H16B C16 H16C 109.5
C15 C17 H17A 109.5
C15 C17 H17B 109.5
H17A C17 H17B 109.5
C15 C17 H17C 109.5
H17A C17 H17C 109.5
H17B C17 H17C 109.5
C19 C18 P2 120.0(3)
C19 C18 H18A 107.3
P2 C18 H18A 107.3
C19 C18 H18B 107.3
P2 C18 H18B 107.3
H18A C18 H18B 106.9
C25 C19 C20 107.9(3)
C25 C19 C18 111.4(3)
C20 C19 C18 107.1(3)
C25 C19 C24 108.2(3)
C20 C19 C24 108.4(3)
C18 C19 C24 113.6(3)
C21 C20 C19 110.8(3)
C21 C20 H20A 109.5
C19 C20 H20A 109.5
C21 C20 H20B 109.5
C19 C20 H20B 109.5
H20A C20 H20B 108.1
C28 C21 C22 109.5(3)
C28 C21 C20 109.8(3)
C22 C21 C20 109.4(3)
C28 C21 H21 109.4
C22 C21 H21 109.4
C20 C21 H21 109.4
C21 C22 C23 109.7(3)
C21 C22 H22A 109.7
C23 C22 H22A 109.7
C21 C22 H22B 109.7
C23 C22 H22B 109.7
H22A C22 H22B 108.2
C27 C23 C22 108.8(3)
C27 C23 C24 109.4(3)
C22 C23 C24 110.3(3)
C27 C23 H23 109.4
C22 C23 H23 109.4
C24 C23 H23 109.4
C23 C24 C19 110.1(3)
C23 C24 H24A 109.6
C19 C24 H24A 109.6
C23 C24 H24B 109.6
C19 C24 H24B 109.6
H24A C24 H24B 108.1
C19 C25 C26 111.3(3)
C19 C25 H25A 109.4
C26 C25 H25A 109.4
C19 C25 H25B 109.4
C26 C25 H25B 109.4
H25A C25 H25B 108.0
C28 C26 C27 110.1(4)
C28 C26 C25 109.0(3)
C27 C26 C25 108.9(3)
C28 C26 H26 109.6
C27 C26 H26 109.6
C25 C26 H26 109.6
C23 C27 C26 109.6(3)
C23 C27 H27A 109.7
C26 C27 H27A 109.7
C23 C27 H27B 109.7
C26 C27 H27B 109.7
H27A C27 H27B 108.2
C21 C28 C26 109.2(3)
C21 C28 H28A 109.8
C26 C28 H28A 109.8
C21 C28 H28B 109.8
C26 C28 H28B 109.8
H28A C28 H28B 108.3
C30 C29 C31 109.1(4)
C30 C29 P2 115.0(3)
C31 C29 P2 111.5(3)
C30 C29 H29 106.9
C31 C29 H29 106.9
P2 C29 H29 106.9
C29 C30 H30A 109.5
C29 C30 H30B 109.5
H30A C30 H30B 109.5
C29 C30 H30C 109.5
H30A C30 H30C 109.5
H30B C30 H30C 109.5
C29 C31 H31A 109.5
C29 C31 H31B 109.5
H31A C31 H31B 109.5
C29 C31 H31C 109.5
H31A C31 H31C 109.5
H31B C31 H31C 109.5
C33 C32 C34 110.4(3)
C33 C32 P2 115.3(3)
C34 C32 P2 110.4(3)
C33 C32 H32 106.8
C34 C32 H32 106.8
P2 C32 H32 106.8
C32 C33 H33A 109.5
C32 C33 H33B 109.5
H33A C33 H33B 109.5
C32 C33 H33C 109.5
H33A C33 H33C 109.5
H33B C33 H33C 109.5
C32 C34 H34A 109.5
C32 C34 H34B 109.5
H34A C34 H34B 109.5
C32 C34 H34C 109.5
H34A C34 H34C 109.5
H34B C34 H34C 109.5

loop_
_geom_bond_atom_site_label_1
_geom_bond_atom_site_label_2
_geom_bond_distance
Ir1 P2 2.3003(10)
Ir1 P1 2.3024(10)
Ir1 Cl1 2.4425(10)
Ir1 H1IR 1.538(5)
Ir1 H2IR 1.540(5)
P1 C12 1.853(4)
P1 C15 1.856(4)
P1 C1 1.859(4)
P2 C18 1.842(4)
P2 C29 1.861(4)
P2 C32 1.875(4)
C1 C2 1.532(5)
C1 H1A 0.9900
C1 H1B 0.9900
C2 C7 1.529(5)
C2 C8 1.537(5)
C2 C3 1.543(5)
C3 C4 1.529(5)
C3 H3A 0.9900
C3 H3B 0.9900
C4 C11 1.528(5)
C4 C5 1.537(6)
C4 H4 1.0000
C5 C6 1.519(5)
C5 H5A 0.9900
C5 H5B 0.9900
C6 C10 1.527(5)
C6 C7 1.536(5)
C6 H6 1.0000
C7 H7A 0.9900
C7 H7B 0.9900
C8 C9 1.520(5)
C8 H8A 0.9900
C8 H8B 0.9900
C9 C10 1.527(5)
C9 C11 1.534(5)
C9 H9 1.0000
C10 H10A 0.9900
C10 H10B 0.9900
C11 H11A 0.9900
C11 H11B 0.9900
C12 C13 1.515(5)
C12 C14 1.542(5)
C12 H12 1.0000
C13 H13A 0.9800
C13 H13B 0.9800
C13 H13C 0.9800
C14 H14A 0.9800
C14 H14B 0.9800
C14 H14C 0.9800
C15 C17 1.527(6)
C15 C16 1.533(6)
C15 H15 1.0000
C16 H16A 0.9800
C16 H16B 0.9800
C16 H16C 0.9800
C17 H17A 0.9800
C17 H17B 0.9800
C17 H17C 0.9800
C18 C19 1.541(5)
C18 H18A 0.9900
C18 H18B 0.9900
C19 C25 1.526(5)
C19 C20 1.540(5)
C19 C24 1.543(5)
C20 C21 1.524(5)
C20 H20A 0.9900
C20 H20B 0.9900
C21 C28 1.522(6)
C21 C22 1.524(6)
C21 H21 1.0000
C22 C23 1.526(5)
C22 H22A 0.9900
C22 H22B 0.9900
C23 C27 1.523(5)
C23 C24 1.528(5)
C23 H23 1.0000
C24 H24A 0.9900
C24 H24B 0.9900
C25 C26 1.533(5)
C25 H25A 0.9900
C25 H25B 0.9900
C26 C28 1.522(6)
C26 C27 1.525(6)
C26 H26 1.0000
C27 H27A 0.9900
C27 H27B 0.9900
C28 H28A 0.9900
C28 H28B 0.9900
C29 C30 1.518(6)
C29 C31 1.532(5)
C29 H29 1.0000
C30 H30A 0.9800
C30 H30B 0.9800
C30 H30C 0.9800
C31 H31A 0.9800
C31 H31B 0.9800
C31 H31C 0.9800
C32 C33 1.521(5)
C32 C34 1.523(5)
C32 H32 1.0000
C33 H33A 0.9800
C33 H33B 0.9800
C33 H33C 0.9800
C34 H34A 0.9800
C34 H34B 0.9800
C34 H34C 0.9800

loop_
_platon_squeeze_void_nr
_platon_squeeze_void_average_x
_platon_squeeze_void_average_y
_platon_squeeze_void_average_z
_platon_squeeze_void_volume
_platon_squeeze_void_count_electrons
_platon_squeeze_void_content
1 0.000 0.500 0.500 151 45 ' '
